data_4344908
loop_
_publ_author_name
'Kanazawa, Shoya'
'Ohira, Taishi'
'Goda, Shun'
'Hayakawa, Naoki'
'Tanikawa, Tomoharu'
'Hashizume, Daisuke'
'Ishida, Yutaka'
'Kawaguchi, Hiroyuki'
'Matsuo, Tsukasa'

_publ_section_title
;
 Synthesis and Structural Characterization of Lithium and Titanium
 Complexes Bearing a Bulky Aryloxide Ligand Based on a Rigid Fused-Ring
 s-Hydrindacene Skeleton.
;
_journal_issue 13
_journal_name_full 'Inorganic chemistry'
_journal_page_first 6643
_journal_page_last 6652
_journal_paper_doi 10.1021/acs.inorgchem.6b00762
_journal_volume 55
_journal_year 2016
_chemical_formula_moiety 'C72 H111 Cl O3 Ti'
_chemical_formula_sum 'C72 H111 Cl O3 Ti'
_chemical_formula_weight 1107.95
_space_group_crystal_system monoclinic
_space_group_IT_number 14
_space_group_name_Hall '-P 2yn'
_space_group_name_H-M_alt 'P 1 21/n 1'
_symmetry_space_group_name_Hall '-P 2yn'
_symmetry_space_group_name_H-M 'P 1 21/n 1'
_atom_sites_solution_hydrogens geom
_atom_sites_solution_primary direct
_atom_sites_solution_secondary difmap
_audit_creation_method SHELXL-2014/7
_cell_angle_alpha 90
_cell_angle_beta 98.010(3)
_cell_angle_gamma 90
_cell_formula_units_Z 4
_cell_length_a 10.802(2)
_cell_length_b 24.288(5)
_cell_length_c 25.511(5)
_cell_measurement_reflns_used 12619
_cell_measurement_temperature 100(2)
_cell_measurement_theta_max 27.4848
_cell_measurement_theta_min 3.1461
_cell_volume 6628(2)
_computing_cell_refinement CrystalClear
_computing_data_collection CrystalClear
_computing_data_reduction CrystalClear
_computing_molecular_graphics SHELXLE
_computing_publication_material 'SHELXL-2014/7 (Sheldrick, 2014)'
_computing_structure_refinement 'SHELXL-2014/7 (Sheldrick, 2014)'
_computing_structure_solution SIR2011
_diffrn_ambient_temperature 100(2)
_diffrn_detector_area_resol_mean 7.31
_diffrn_measured_fraction_theta_full 0.998
_diffrn_measured_fraction_theta_max 0.998
_diffrn_measurement_device_type 'Rigaku AFC-10 with Saturn724+'
_diffrn_measurement_method \w-scan
_diffrn_radiation_type MoK\a
_diffrn_radiation_wavelength 0.71075
_diffrn_reflns_av_R_equivalents 0.0492
_diffrn_reflns_av_unetI/netI 0.0707
_diffrn_reflns_Laue_measured_fraction_full 0.998
_diffrn_reflns_Laue_measured_fraction_max 0.998
_diffrn_reflns_limit_h_max 14
_diffrn_reflns_limit_h_min 0
_diffrn_reflns_limit_k_max 31
_diffrn_reflns_limit_k_min -31
_diffrn_reflns_limit_l_max 32
_diffrn_reflns_limit_l_min -33
_diffrn_reflns_number 29973
_diffrn_reflns_point_group_measured_fraction_full 0.998
_diffrn_reflns_point_group_measured_fraction_max 0.998
_diffrn_reflns_theta_full 25.242
_diffrn_reflns_theta_max 27.499
_diffrn_reflns_theta_min 3.146
_diffrn_source 'Fine-focus rotating anode'
_exptl_absorpt_coefficient_mu 0.213
_exptl_absorpt_correction_T_max 0.9859
_exptl_absorpt_correction_T_min 0.9644
_exptl_absorpt_correction_type numerical
_exptl_absorpt_process_details Numabs
_exptl_crystal_colour Green
_exptl_crystal_density_diffrn 1.110
_exptl_crystal_description Block
_exptl_crystal_F_000 2424
_exptl_crystal_size_max 0.247
_exptl_crystal_size_mid 0.194
_exptl_crystal_size_min 0.134
_refine_diff_density_max 0.624
_refine_diff_density_min -0.530
_refine_diff_density_rms 0.058
_refine_ls_extinction_method none
_refine_ls_goodness_of_fit_ref 1.249
_refine_ls_hydrogen_treatment constr
_refine_ls_matrix_type full
_refine_ls_number_parameters 752
_refine_ls_number_reflns 15177
_refine_ls_number_restraints 56
_refine_ls_restrained_S_all 1.255
_refine_ls_R_factor_all 0.1472
_refine_ls_R_factor_gt 0.1190
_refine_ls_shift/su_max 0.001
_refine_ls_shift/su_mean 0.000
_refine_ls_structure_factor_coef Fsqd
_refine_ls_weighting_details 'w=1/[\s^2^(Fo^2^)+(0.0580P)^2^+8.6013P] where P=(Fo^2^+2Fc^2^)/3'
_refine_ls_weighting_scheme calc
_refine_ls_wR_factor_gt 0.2233
_refine_ls_wR_factor_ref 0.2377
_reflns_Friedel_coverage 0.000
_reflns_number_gt 11966
_reflns_number_total 15177
_reflns_threshold_expression 'I > 2\s(I)'
_cod_data_source_file ic6b00762_si_007.cif
_cod_data_source_block shelxl
_cod_depositor_comments
;
The following automatic conversions were performed:

'_exptl_absorpt_correction_type' value 'Numerical' changed to
'numerical' according to
/usr/data/users/saulius/crontab/automatic-downloads/current/ACS/lib/dictionaries/cif_core.dic
dictionary named 'cif_core.dic' version 2.4.2 from 2011-04-26.

Automatic conversion script
Id: cif_fix_values 4268 2015-11-12 08:31:59Z antanas 
;
_cod_database_code 4344908
_shelx_shelxl_version_number 2014/7
_shelx_space_group_comment
;
The symmetry employed for this shelxl refinement is uniquely defined
by the following loop, which should always be used as a source of
symmetry information in preference to the above space-group names.
They are only intended as comments.
;
_shelx_estimated_absorpt_t_min 0.949
_shelx_estimated_absorpt_t_max 0.972

loop_
_space_group_symop_operation_xyz
'x, y, z'
'-x+1/2, y+1/2, -z+1/2'
'-x, -y, -z'
'x-1/2, -y-1/2, z-1/2'

loop_
_atom_site_label
_atom_site_type_symbol
_atom_site_fract_x
_atom_site_fract_y
_atom_site_fract_z
_atom_site_U_iso_or_equiv
_atom_site_adp_type
_atom_site_occupancy
_atom_site_site_symmetry_order
_atom_site_calc_flag
_atom_site_refinement_flags_posn
_atom_site_refinement_flags_adp
_atom_site_refinement_flags_occupancy
_atom_site_disorder_assembly
_atom_site_disorder_group
Ti1 Ti 0.29720(6) 0.25178(3) 0.73284(3) 0.0387(2) Uani 1 1 d . . . . .
Cl1 Cl 0.09935(9) 0.22364(5) 0.73346(5) 0.0572(3) Uani 1 1 d . . . . .
O1 O 0.3432(2) 0.28984(10) 0.79255(9) 0.0337(6) Uani 1 1 d . . . . .
O2 O 0.2962(3) 0.29387(14) 0.67556(10) 0.0508(8) Uani 1 1 d . . . . .
O3 O 0.3853(2) 0.19061(11) 0.72759(10) 0.0374(6) Uani 1 1 d . . . . .
C1 C 0.3981(3) 0.30290(15) 0.84322(13) 0.0286(7) Uani 1 1 d . . . . .
C2 C 0.4887(3) 0.34503(14) 0.85190(14) 0.0296(7) Uani 1 1 d . . . . .
C3 C 0.5254(4) 0.38946(16) 0.81417(16) 0.0373(9) Uani 1 1 d . . . . .
C4 C 0.6395(4) 0.41701(16) 0.84780(16) 0.0430(10) Uani 1 1 d . . . . .
H4A H 0.7180 0.4033 0.8365 0.052 Uiso 1 1 calc R U . . .
H4B H 0.6360 0.4574 0.8426 0.052 Uiso 1 1 calc R U . . .
C5 C 0.6372(4) 0.40314(16) 0.90671(16) 0.0385(9) Uani 1 1 d . . . . .
C6 C 0.5477(3) 0.35457(14) 0.90320(14) 0.0312(8) Uani 1 1 d . . . . .
C7 C 0.5195(3) 0.32357(16) 0.94579(14) 0.0343(8) Uani 1 1 d . . . . .
H7 H 0.5635 0.3294 0.9803 0.041 Uiso 1 1 calc R U . . .
C8 C 0.4263(3) 0.28411(15) 0.93724(14) 0.0317(8) Uani 1 1 d . . . . .
C9 C 0.3803(4) 0.24766(17) 0.97872(15) 0.0377(9) Uani 1 1 d . . . . .
C10 C 0.2532(4) 0.22709(17) 0.94937(15) 0.0398(9) Uani 1 1 d . . . . .
H10A H 0.1839 0.2474 0.9621 0.048 Uiso 1 1 calc R U . . .
H10B H 0.2428 0.1874 0.9566 0.048 Uiso 1 1 calc R U . . .
C11 C 0.2500(3) 0.23647(15) 0.88898(15) 0.0320(8) Uani 1 1 d . . . . .
C12 C 0.3619(3) 0.27487(14) 0.88693(14) 0.0286(7) Uani 1 1 d . . . . .
C13 C 0.5609(4) 0.3697(2) 0.76144(17) 0.0513(11) Uani 1 1 d . . . . .
H13A H 0.6277 0.3422 0.7680 0.077 Uiso 1 1 calc R U . . .
H13B H 0.5901 0.4010 0.7422 0.077 Uiso 1 1 calc R U . . .
H13C H 0.4877 0.3531 0.7402 0.077 Uiso 1 1 calc R U . . .
C14 C 0.4171(4) 0.4305(2) 0.8026(2) 0.0633(14) Uani 1 1 d . . . . .
H14A H 0.3429 0.4113 0.7849 0.095 Uiso 1 1 calc R U . . .
H14B H 0.4407 0.4598 0.7795 0.095 Uiso 1 1 calc R U . . .
H14C H 0.3985 0.4465 0.8359 0.095 Uiso 1 1 calc R U . . .
C15 C 0.7666(4) 0.38746(19) 0.93557(18) 0.0485(11) Uani 1 1 d . . . . .
H15A H 0.8238 0.4188 0.9328 0.058 Uiso 1 1 calc R U . . .
H15B H 0.7595 0.3825 0.9736 0.058 Uiso 1 1 calc R U . . .
C16 C 0.8268(4) 0.3358(2) 0.91626(19) 0.0557(12) Uani 1 1 d . . . . .
H16A H 0.7727 0.3040 0.9196 0.084 Uiso 1 1 calc R U . . .
H16B H 0.9083 0.3298 0.9377 0.084 Uiso 1 1 calc R U . . .
H16C H 0.8381 0.3405 0.8791 0.084 Uiso 1 1 calc R U . . .
C17 C 0.5809(4) 0.45025(17) 0.93706(19) 0.0504(11) Uani 1 1 d . . . . .
H17A H 0.4962 0.4586 0.9185 0.060 Uiso 1 1 calc R U . . .
H17B H 0.5712 0.4367 0.9728 0.060 Uiso 1 1 calc R U . . .
C18 C 0.6561(5) 0.50420(19) 0.9432(2) 0.0655(15) Uani 1 1 d . . . . .
H18A H 0.7361 0.4978 0.9656 0.098 Uiso 1 1 calc R U . . .
H18B H 0.6086 0.5322 0.9596 0.098 Uiso 1 1 calc R U . . .
H18C H 0.6716 0.5170 0.9082 0.098 Uiso 1 1 calc R U . . .
C19 C 0.4684(4) 0.19779(18) 0.99093(17) 0.0471(10) Uani 1 1 d . . . . .
H19A H 0.4317 0.1733 1.0157 0.057 Uiso 1 1 calc R U . . .
H19B H 0.4699 0.1770 0.9576 0.057 Uiso 1 1 calc R U . . .
C20 C 0.6022(4) 0.2100(2) 1.0145(2) 0.0592(13) Uani 1 1 d . . . . .
H20A H 0.6417 0.2329 0.9898 0.089 Uiso 1 1 calc R U . . .
H20B H 0.6485 0.1753 1.0206 0.089 Uiso 1 1 calc R U . . .
H20C H 0.6031 0.2295 1.0481 0.089 Uiso 1 1 calc R U . . .
C21 C 0.3639(4) 0.27915(19) 1.02972(15) 0.0446(10) Uani 1 1 d . . . . .
H21A H 0.3263 0.2539 1.0535 0.054 Uiso 1 1 calc R U . . .
H21B H 0.4478 0.2895 1.0478 0.054 Uiso 1 1 calc R U . . .
C22 C 0.2836(5) 0.3310(2) 1.02214(17) 0.0547(12) Uani 1 1 d . . . . .
H22A H 0.3187 0.3563 0.9981 0.082 Uiso 1 1 calc R U . . .
H22B H 0.2825 0.3491 1.0564 0.082 Uiso 1 1 calc R U . . .
H22C H 0.1982 0.3211 1.0070 0.082 Uiso 1 1 calc R U . . .
C23 C 0.2605(4) 0.18086(15) 0.86095(16) 0.0391(9) Uani 1 1 d . . . . .
H23A H 0.2719 0.1873 0.8240 0.059 Uiso 1 1 calc R U . . .
H23B H 0.1840 0.1595 0.8621 0.059 Uiso 1 1 calc R U . . .
H23C H 0.3323 0.1604 0.8789 0.059 Uiso 1 1 calc R U . . .
C24 C 0.1277(3) 0.26534(16) 0.86710(16) 0.0377(9) Uani 1 1 d . . . . .
H24A H 0.1199 0.2996 0.8867 0.057 Uiso 1 1 calc R U . . .
H24B H 0.0570 0.2411 0.8710 0.057 Uiso 1 1 calc R U . . .
H24C H 0.1278 0.2738 0.8296 0.057 Uiso 1 1 calc R U . . .
C25 C 0.3005(4) 0.3384(2) 0.64231(15) 0.0477(11) Uani 1 1 d . . . . .
C26 C 0.2124(4) 0.3816(2) 0.64199(16) 0.0567(13) Uani 1 1 d . . . . .
C27 C 0.0919(5) 0.3841(2) 0.66714(17) 0.0702(17) Uani 1 1 d D . . . .
C28 C 0.051(4) 0.4443(9) 0.657(2) 0.099(3) Uani 0.26(10) 1 d D U P A 1
H28A H -0.0375 0.4451 0.6399 0.118 Uiso 0.26(10) 1 calc R U P A 1
H28B H 0.0565 0.4643 0.6908 0.118 Uiso 0.26(10) 1 calc R U P A 1
C28B C 0.0364(13) 0.4396(6) 0.6459(12) 0.099(3) Uani 0.74(10) 1 d D U P A 2
H28C H 0.0089 0.4608 0.6754 0.118 Uiso 0.74(10) 1 calc R U P A 2
H28D H -0.0378 0.4327 0.6193 0.118 Uiso 0.74(10) 1 calc R U P A 2
C29 C 0.1326(5) 0.4737(2) 0.6205(2) 0.0743(17) Uani 1 1 d D . . . .
C30 C 0.2244(5) 0.4278(2) 0.61063(18) 0.0560(12) Uani 1 1 d . . . . .
C31 C 0.3162(4) 0.4317(2) 0.57844(19) 0.0558(12) Uani 1 1 d . . . . .
H31 H 0.3234 0.4638 0.5578 0.067 Uiso 1 1 calc R U . . .
C32 C 0.3987(4) 0.38763(18) 0.57654(17) 0.0458(10) Uani 1 1 d . . . . .
C33 C 0.5038(4) 0.38426(19) 0.54274(17) 0.0485(11) Uani 1 1 d . . . . .
C34 C 0.5569(6) 0.32769(19) 0.5557(3) 0.0764(18) Uani 1 1 d . . . . .
H34A H 0.6480 0.3307 0.5673 0.092 Uiso 1 1 calc R U . . .
H34B H 0.5443 0.3046 0.5235 0.092 Uiso 1 1 calc R U . . .
C35 C 0.4952(4) 0.29965(18) 0.59957(16) 0.0435(10) Uani 1 1 d . . . . .
C36 C 0.3930(4) 0.34149(18) 0.60837(15) 0.0416(10) Uani 1 1 d . . . . .
C37 C 0.0019(5) 0.3376(4) 0.6436(2) 0.111(3) Uani 1 1 d . . . . .
H37A H -0.0141 0.3414 0.6050 0.166 Uiso 1 1 calc R U . . .
H37B H -0.0771 0.3405 0.6582 0.166 Uiso 1 1 calc R U . . .
H37C H 0.0403 0.3017 0.6528 0.166 Uiso 1 1 calc R U . . .
C38 C 0.1061(4) 0.3787(2) 0.72799(16) 0.0565(13) Uani 1 1 d . . . . .
H38A H 0.1471 0.3437 0.7388 0.085 Uiso 1 1 calc R U . . .
H38B H 0.0233 0.3797 0.7396 0.085 Uiso 1 1 calc R U . . .
H38C H 0.1569 0.4093 0.7443 0.085 Uiso 1 1 calc R U . . .
C39 C 0.0645(5) 0.4948(2) 0.5686(2) 0.0766(17) Uani 1 1 d . . . . .
H39A H 0.0187 0.4638 0.5496 0.092 Uiso 1 1 calc R U . . .
H39B H 0.1270 0.5080 0.5466 0.092 Uiso 1 1 calc R U . . .
C40 C -0.0288(6) 0.5417(3) 0.5742(3) 0.095(2) Uani 1 1 d . . . . .
H40A H -0.0923 0.5290 0.5953 0.142 Uiso 1 1 calc R U . . .
H40B H -0.0693 0.5529 0.5390 0.142 Uiso 1 1 calc R U . . .
H40C H 0.0159 0.5733 0.5918 0.142 Uiso 1 1 calc R U . . .
C41 C 0.1853(7) 0.5057(3) 0.6707(2) 0.0577(17) Uani 0.574(7) 1 d D U P A 1
H41A H 0.1219 0.5316 0.6809 0.069 Uiso 0.574(7) 1 calc R U P A 1
H41B H 0.2099 0.4801 0.7005 0.069 Uiso 0.574(7) 1 calc R U P A 1
C42 C 0.3001(10) 0.5374(5) 0.6571(5) 0.074(3) Uani 0.574(7) 1 d D U P A 1
H42A H 0.3678 0.5114 0.6536 0.111 Uiso 0.574(7) 1 calc R U P A 1
H42B H 0.3278 0.5638 0.6854 0.111 Uiso 0.574(7) 1 calc R U P A 1
H42C H 0.2777 0.5573 0.6237 0.111 Uiso 0.574(7) 1 calc R U P A 1
C41B C 0.2043(9) 0.5281(3) 0.6338(5) 0.0577(17) Uani 0.426(7) 1 d D U P A 2
H41C H 0.2329 0.5418 0.6010 0.069 Uiso 0.426(7) 1 calc R U P A 2
H41D H 0.1445 0.5554 0.6443 0.069 Uiso 0.426(7) 1 calc R U P A 2
C42B C 0.3181(13) 0.5263(8) 0.6774(6) 0.074(3) Uani 0.426(7) 1 d D U P A 2
H42D H 0.2949 0.5079 0.7088 0.111 Uiso 0.426(7) 1 calc R U P A 2
H42E H 0.3456 0.5639 0.6867 0.111 Uiso 0.426(7) 1 calc R U P A 2
H42F H 0.3863 0.5060 0.6646 0.111 Uiso 0.426(7) 1 calc R U P A 2
C43 C 0.4643(7) 0.4028(4) 0.4839(3) 0.059(3) Uani 0.663(13) 1 d . U P B 1
H43A H 0.4509 0.4431 0.4833 0.071 Uiso 0.663(13) 1 calc R U P B 1
H43B H 0.5344 0.3951 0.4637 0.071 Uiso 0.663(13) 1 calc R U P B 1
C44 C 0.3479(9) 0.3756(5) 0.4557(3) 0.064(3) Uani 0.663(13) 1 d . U P B 1
H44A H 0.3598 0.3356 0.4558 0.096 Uiso 0.663(13) 1 calc R U P B 1
H44B H 0.3320 0.3888 0.4191 0.096 Uiso 0.663(13) 1 calc R U P B 1
H44C H 0.2766 0.3847 0.4740 0.096 Uiso 0.663(13) 1 calc R U P B 1
C43B C 0.4488(12) 0.3594(5) 0.4871(5) 0.039(4) Uani 0.337(13) 1 d . U P B 2
H43C H 0.5172 0.3473 0.4677 0.047 Uiso 0.337(13) 1 calc R U P B 2
H43D H 0.3947 0.3273 0.4917 0.047 Uiso 0.337(13) 1 calc R U P B 2
C44B C 0.3728(18) 0.4056(8) 0.4571(7) 0.058(5) Uani 0.337(13) 1 d . U P B 2
H44D H 0.3119 0.4199 0.4787 0.088 Uiso 0.337(13) 1 calc R U P B 2
H44E H 0.3288 0.3911 0.4237 0.088 Uiso 0.337(13) 1 calc R U P B 2
H44F H 0.4292 0.4353 0.4495 0.088 Uiso 0.337(13) 1 calc R U P B 2
C45 C 0.5982(6) 0.4295(2) 0.5598(3) 0.091(2) Uani 1 1 d . . . . .
H45A H 0.6277 0.4251 0.5980 0.109 Uiso 1 1 calc R U . . .
H45B H 0.5549 0.4654 0.5549 0.109 Uiso 1 1 calc R U . . .
C46 C 0.7123(6) 0.4310(3) 0.5304(4) 0.124(3) Uani 1 1 d . . . . .
H46A H 0.7590 0.3965 0.5365 0.186 Uiso 1 1 calc R U . . .
H46B H 0.7662 0.4619 0.5434 0.186 Uiso 1 1 calc R U . . .
H46C H 0.6847 0.4355 0.4924 0.186 Uiso 1 1 calc R U . . .
C47 C 0.4421(5) 0.24430(18) 0.5812(2) 0.0576(12) Uani 1 1 d . . . . .
H47A H 0.5085 0.2214 0.5701 0.086 Uiso 1 1 calc R U . . .
H47B H 0.3758 0.2495 0.5512 0.086 Uiso 1 1 calc R U . . .
H47C H 0.4076 0.2261 0.6102 0.086 Uiso 1 1 calc R U . . .
C48 C 0.5892(5) 0.2916(3) 0.6489(2) 0.101(3) Uani 1 1 d . . . . .
H48A H 0.5487 0.2731 0.6762 0.152 Uiso 1 1 calc R U . . .
H48B H 0.6210 0.3275 0.6622 0.152 Uiso 1 1 calc R U . . .
H48C H 0.6588 0.2690 0.6404 0.152 Uiso 1 1 calc R U . . .
C49 C 0.4553(3) 0.14667(16) 0.71308(14) 0.0320(8) Uani 1 1 d . . . . .
C50 C 0.4040(3) 0.10944(15) 0.67418(14) 0.0301(8) Uani 1 1 d . . . . .
C51 C 0.2683(3) 0.10275(15) 0.64737(14) 0.0324(8) Uani 1 1 d . . . . .
C52 C 0.2788(3) 0.05669(16) 0.60570(15) 0.0361(8) Uani 1 1 d . . . . .
H52A H 0.2115 0.0292 0.6068 0.043 Uiso 1 1 calc R U . . .
H52B H 0.2696 0.0728 0.5697 0.043 Uiso 1 1 calc R U . . .
C53 C 0.4083(3) 0.02838(15) 0.61844(15) 0.0345(8) Uani 1 1 d . . . . .
C54 C 0.4770(3) 0.06606(16) 0.66010(15) 0.0337(8) Uani 1 1 d . . . . .
C55 C 0.5994(3) 0.05932(16) 0.68315(16) 0.0371(9) Uani 1 1 d . . . . .
H55 H 0.6489 0.0302 0.6723 0.044 Uiso 1 1 calc R U . . .
C56 C 0.6491(3) 0.09594(17) 0.72255(16) 0.0378(9) Uani 1 1 d . . . . .
C57 C 0.7817(4) 0.09535(19) 0.75074(17) 0.0459(10) Uani 1 1 d . . . . .
C58 C 0.7833(4) 0.1439(2) 0.78996(15) 0.0525(12) Uani 1 1 d . . . . .
H58A H 0.8451 0.1717 0.7821 0.063 Uiso 1 1 calc R U . . .
H58B H 0.8082 0.1305 0.8266 0.063 Uiso 1 1 calc R U . . .
C59 C 0.6506(3) 0.1707(2) 0.78519(15) 0.0429(10) Uani 1 1 d . . . . .
C60 C 0.5787(3) 0.13971(17) 0.73819(14) 0.0340(8) Uani 1 1 d . . . . .
C61 C 0.1901(3) 0.08250(19) 0.68949(16) 0.0435(10) Uani 1 1 d . . . . .
H61A H 0.2286 0.0493 0.7065 0.065 Uiso 1 1 calc R U . . .
H61B H 0.1052 0.0740 0.6727 0.065 Uiso 1 1 calc R U . . .
H61C H 0.1869 0.1113 0.7162 0.065 Uiso 1 1 calc R U . . .
C62 C 0.2056(4) 0.15297(17) 0.61877(16) 0.0424(10) Uani 1 1 d . . . . .
H62A H 0.1986 0.1824 0.6445 0.064 Uiso 1 1 calc R U . . .
H62B H 0.1221 0.1428 0.6014 0.064 Uiso 1 1 calc R U . . .
H62C H 0.2561 0.1658 0.5921 0.064 Uiso 1 1 calc R U . . .
C63 C 0.3962(4) -0.02985(16) 0.64188(18) 0.0447(10) Uani 1 1 d . . . . .
H63A H 0.4809 -0.0434 0.6556 0.054 Uiso 1 1 calc R U . . .
H63B H 0.3489 -0.0268 0.6723 0.054 Uiso 1 1 calc R U . . .
C64 C 0.3319(5) -0.07256(18) 0.6035(2) 0.0562(12) Uani 1 1 d . . . . .
H64A H 0.2523 -0.0577 0.5860 0.084 Uiso 1 1 calc R U . . .
H64B H 0.3162 -0.1060 0.6230 0.084 Uiso 1 1 calc R U . . .
H64C H 0.3858 -0.0814 0.5767 0.084 Uiso 1 1 calc R U . . .
C65 C 0.4763(4) 0.02518(15) 0.56901(16) 0.0382(9) Uani 1 1 d . . . . .
H65A H 0.5505 0.0012 0.5772 0.046 Uiso 1 1 calc R U . . .
H65B H 0.4197 0.0076 0.5399 0.046 Uiso 1 1 calc R U . . .
C66 C 0.5183(4) 0.08061(16) 0.54966(16) 0.0418(9) Uani 1 1 d . . . . .
H66A H 0.4461 0.1052 0.5426 0.063 Uiso 1 1 calc R U . . .
H66B H 0.5554 0.0753 0.5171 0.063 Uiso 1 1 calc R U . . .
H66C H 0.5805 0.0969 0.5769 0.063 Uiso 1 1 calc R U . . .
C67 C 0.8175(6) 0.0392(3) 0.7748(3) 0.101(2) Uani 1 1 d . . . . .
H67A H 0.8250 0.0137 0.7452 0.121 Uiso 1 1 calc R U . . .
H67B H 0.9020 0.0428 0.7952 0.121 Uiso 1 1 calc R U . . .
C68 C 0.7421(7) 0.0138(4) 0.8075(3) 0.125(3) Uani 1 1 d . . . . .
H68A H 0.7383 0.0367 0.8388 0.188 Uiso 1 1 calc R U . . .
H68B H 0.7771 -0.0223 0.8184 0.188 Uiso 1 1 calc R U . . .
H68C H 0.6577 0.0091 0.7882 0.188 Uiso 1 1 calc R U . . .
C69 C 0.8736(4) 0.1056(2) 0.7106(2) 0.0614(15) Uani 1 1 d . . . . .
H69A H 0.9582 0.1111 0.7305 0.074 Uiso 1 1 calc R U . . .
H69B H 0.8765 0.0722 0.6887 0.074 Uiso 1 1 calc R U . . .
C70 C 0.8433(4) 0.1544(3) 0.67407(19) 0.080(2) Uani 1 1 d . . . . .
H70A H 0.7634 0.1479 0.6516 0.121 Uiso 1 1 calc R U . . .
H70B H 0.9096 0.1589 0.6518 0.121 Uiso 1 1 calc R U . . .
H70C H 0.8374 0.1877 0.6952 0.121 Uiso 1 1 calc R U . . .
C71 C 0.5889(4) 0.1595(3) 0.83507(16) 0.0633(15) Uani 1 1 d . . . . .
H71A H 0.5040 0.1746 0.8302 0.095 Uiso 1 1 calc R U . . .
H71B H 0.6382 0.1771 0.8657 0.095 Uiso 1 1 calc R U . . .
H71C H 0.5854 0.1197 0.8411 0.095 Uiso 1 1 calc R U . . .
C72 C 0.6590(4) 0.2326(2) 0.77773(18) 0.0537(12) Uani 1 1 d . . . . .
H72A H 0.6953 0.2403 0.7454 0.081 Uiso 1 1 calc R U . . .
H72B H 0.7119 0.2487 0.8082 0.081 Uiso 1 1 calc R U . . .
H72C H 0.5751 0.2487 0.7748 0.081 Uiso 1 1 calc R U . . .

loop_
_atom_site_aniso_label
_atom_site_aniso_U_11
_atom_site_aniso_U_22
_atom_site_aniso_U_33
_atom_site_aniso_U_23
_atom_site_aniso_U_13
_atom_site_aniso_U_12
Ti1 0.0299(4) 0.0570(5) 0.0290(4) -0.0133(3) 0.0040(3) 0.0084(3)
Cl1 0.0292(5) 0.0804(8) 0.0616(7) -0.0380(6) 0.0052(5) 0.0027(5)
O1 0.0324(13) 0.0412(15) 0.0283(13) -0.0075(11) 0.0066(10) 0.0005(11)
O2 0.0482(17) 0.077(2) 0.0273(14) -0.0057(14) 0.0069(12) 0.0249(16)
O3 0.0261(13) 0.0515(17) 0.0350(14) -0.0121(12) 0.0060(10) 0.0069(12)
C1 0.0282(17) 0.0338(19) 0.0242(17) -0.0053(14) 0.0053(13) 0.0036(15)
C2 0.0292(18) 0.0287(18) 0.0326(19) 0.0003(14) 0.0106(14) 0.0021(14)
C3 0.036(2) 0.036(2) 0.042(2) 0.0011(17) 0.0138(17) -0.0015(17)
C4 0.045(2) 0.032(2) 0.057(3) -0.0018(18) 0.024(2) -0.0057(18)
C5 0.037(2) 0.036(2) 0.045(2) -0.0107(17) 0.0168(17) -0.0123(17)
C6 0.0305(18) 0.0281(18) 0.037(2) -0.0053(15) 0.0101(15) -0.0022(15)
C7 0.0340(19) 0.039(2) 0.0293(19) -0.0016(16) 0.0040(15) -0.0021(16)
C8 0.0333(19) 0.0310(19) 0.0322(19) 0.0021(15) 0.0094(15) 0.0008(15)
C9 0.039(2) 0.043(2) 0.032(2) 0.0003(17) 0.0108(16) -0.0042(18)
C10 0.042(2) 0.042(2) 0.037(2) 0.0014(17) 0.0124(17) -0.0097(18)
C11 0.0294(18) 0.0314(19) 0.036(2) -0.0071(15) 0.0084(15) -0.0053(15)
C12 0.0284(17) 0.0257(17) 0.0327(19) -0.0057(14) 0.0076(14) -0.0017(14)
C13 0.052(3) 0.063(3) 0.041(2) 0.003(2) 0.017(2) -0.011(2)
C14 0.053(3) 0.057(3) 0.086(4) 0.035(3) 0.030(3) 0.012(2)
C15 0.040(2) 0.055(3) 0.051(3) -0.016(2) 0.0104(19) -0.018(2)
C16 0.041(2) 0.064(3) 0.063(3) -0.008(2) 0.013(2) -0.003(2)
C17 0.051(3) 0.036(2) 0.070(3) -0.022(2) 0.028(2) -0.0164(19)
C18 0.069(3) 0.044(3) 0.091(4) -0.029(3) 0.037(3) -0.020(2)
C19 0.053(3) 0.044(2) 0.045(2) 0.0079(19) 0.009(2) 0.001(2)
C20 0.053(3) 0.061(3) 0.062(3) 0.022(2) 0.003(2) 0.002(2)
C21 0.049(2) 0.059(3) 0.028(2) 0.0000(18) 0.0104(17) -0.007(2)
C22 0.064(3) 0.062(3) 0.041(2) -0.010(2) 0.017(2) 0.008(2)
C23 0.037(2) 0.030(2) 0.051(2) -0.0064(17) 0.0099(18) -0.0043(16)
C24 0.0328(19) 0.039(2) 0.044(2) -0.0091(17) 0.0130(16) -0.0032(16)
C25 0.052(3) 0.066(3) 0.0238(19) -0.0101(19) 0.0018(17) 0.015(2)
C26 0.047(2) 0.093(4) 0.029(2) -0.018(2) -0.0012(18) 0.028(3)
C27 0.064(3) 0.119(5) 0.027(2) -0.001(3) 0.002(2) 0.046(3)
C28 0.099(5) 0.129(5) 0.071(6) 0.027(4) 0.025(4) 0.075(4)
C28B 0.099(5) 0.129(5) 0.071(6) 0.027(4) 0.025(4) 0.075(4)
C29 0.068(3) 0.074(4) 0.076(4) -0.028(3) -0.006(3) 0.030(3)
C30 0.060(3) 0.066(3) 0.039(2) -0.011(2) -0.004(2) 0.024(2)
C31 0.060(3) 0.054(3) 0.050(3) -0.016(2) -0.003(2) 0.007(2)
C32 0.047(2) 0.044(2) 0.045(2) -0.0145(19) -0.0001(19) 0.0039(19)
C33 0.049(3) 0.051(3) 0.043(2) -0.004(2) 0.0017(19) 0.007(2)
C34 0.097(4) 0.034(2) 0.114(5) 0.004(3) 0.069(4) 0.007(3)
C35 0.049(2) 0.049(2) 0.034(2) -0.0058(18) 0.0113(18) 0.009(2)
C36 0.044(2) 0.053(3) 0.0278(19) -0.0166(18) 0.0027(16) 0.0045(19)
C37 0.039(3) 0.251(10) 0.040(3) -0.040(4) -0.002(2) 0.016(4)
C38 0.057(3) 0.079(3) 0.034(2) -0.011(2) 0.0048(19) 0.030(3)
C39 0.082(4) 0.068(4) 0.085(4) 0.028(3) 0.029(3) 0.039(3)
C40 0.091(4) 0.072(4) 0.125(6) 0.014(4) 0.028(4) 0.042(4)
C41 0.069(4) 0.048(4) 0.057(4) -0.003(3) 0.013(4) 0.020(3)
C42 0.098(5) 0.052(5) 0.075(6) -0.014(5) 0.020(5) 0.001(4)
C41B 0.069(4) 0.048(4) 0.057(4) -0.003(3) 0.013(4) 0.020(3)
C42B 0.098(5) 0.052(5) 0.075(6) -0.014(5) 0.020(5) 0.001(4)
C43 0.054(5) 0.067(6) 0.055(5) 0.011(4) -0.001(4) 0.008(4)
C44 0.062(5) 0.084(6) 0.046(4) 0.000(5) 0.004(4) -0.008(5)
C43B 0.050(7) 0.026(7) 0.041(7) 0.004(5) 0.009(5) 0.010(5)
C44B 0.058(8) 0.056(8) 0.060(8) -0.005(7) 0.005(7) 0.011(7)
C45 0.077(4) 0.035(3) 0.169(7) -0.018(3) 0.044(4) -0.005(3)
C46 0.085(5) 0.061(4) 0.241(10) 0.004(5) 0.077(6) 0.004(4)
C47 0.062(3) 0.036(2) 0.079(3) 0.001(2) 0.026(3) 0.007(2)
C48 0.057(3) 0.196(8) 0.049(3) -0.029(4) 0.001(3) 0.061(4)
C49 0.0256(17) 0.044(2) 0.0278(18) -0.0001(16) 0.0089(14) 0.0039(16)
C50 0.0238(17) 0.039(2) 0.0283(18) 0.0034(15) 0.0062(14) 0.0034(15)
C51 0.0272(18) 0.038(2) 0.0324(19) -0.0058(16) 0.0058(15) 0.0035(15)
C52 0.0314(19) 0.039(2) 0.039(2) -0.0074(17) 0.0089(16) -0.0001(16)
C53 0.0282(18) 0.0316(19) 0.046(2) -0.0026(16) 0.0129(16) 0.0018(15)
C54 0.0261(18) 0.038(2) 0.040(2) 0.0064(16) 0.0126(15) 0.0007(15)
C55 0.0275(18) 0.035(2) 0.051(2) 0.0066(18) 0.0139(17) 0.0086(16)
C56 0.0263(18) 0.046(2) 0.043(2) 0.0114(18) 0.0085(16) 0.0027(16)
C57 0.028(2) 0.059(3) 0.050(2) 0.010(2) 0.0020(17) 0.0088(19)
C58 0.031(2) 0.100(4) 0.025(2) -0.002(2) 0.0009(16) 0.008(2)
C59 0.0269(19) 0.073(3) 0.029(2) -0.0020(19) 0.0042(15) 0.0043(19)
C60 0.0256(17) 0.049(2) 0.0279(18) 0.0049(16) 0.0058(14) 0.0034(16)
C61 0.0258(19) 0.062(3) 0.045(2) -0.008(2) 0.0131(16) -0.0015(18)
C62 0.038(2) 0.049(2) 0.036(2) -0.0110(18) -0.0076(17) 0.0093(18)
C63 0.044(2) 0.036(2) 0.059(3) 0.0052(19) 0.023(2) 0.0022(18)
C64 0.062(3) 0.034(2) 0.080(3) -0.009(2) 0.032(3) -0.008(2)
C65 0.039(2) 0.033(2) 0.047(2) -0.0036(17) 0.0204(17) 0.0031(17)
C66 0.044(2) 0.039(2) 0.045(2) -0.0039(18) 0.0183(18) -0.0054(18)
C67 0.054(3) 0.112(5) 0.126(6) 0.052(5) -0.022(4) 0.006(4)
C68 0.090(5) 0.158(8) 0.119(6) 0.066(6) -0.014(5) 0.012(5)
C69 0.026(2) 0.087(4) 0.074(3) -0.040(3) 0.015(2) -0.004(2)
C70 0.041(3) 0.161(6) 0.040(3) -0.001(3) 0.009(2) -0.034(3)
C71 0.039(2) 0.124(5) 0.028(2) 0.004(3) 0.0104(18) 0.018(3)
C72 0.034(2) 0.077(3) 0.047(3) -0.019(2) -0.0022(19) -0.001(2)

loop_
_atom_type_symbol
_atom_type_description
_atom_type_scat_dispersion_real
_atom_type_scat_dispersion_imag
_atom_type_scat_source
C C 0.0033 0.0016 'International Tables Vol C Tables 4.2.6.8 and 6.1.1.4'
H H 0.0000 0.0000 'International Tables Vol C Tables 4.2.6.8 and 6.1.1.4'
Cl Cl 0.1484 0.1585 'International Tables Vol C Tables 4.2.6.8 and 6.1.1.4'
O O 0.0106 0.0060 'International Tables Vol C Tables 4.2.6.8 and 6.1.1.4'
Ti Ti 0.2776 0.4457 'International Tables Vol C Tables 4.2.6.8 and 6.1.1.4'

loop_
_geom_angle_atom_site_label_1
_geom_angle_atom_site_label_2
_geom_angle_atom_site_label_3
_geom_angle
O3 Ti1 O2 111.07(12)
O3 Ti1 O1 114.02(12)
O2 Ti1 O1 111.75(14)
O3 Ti1 Cl1 105.42(10)
O2 Ti1 Cl1 106.44(11)
O1 Ti1 Cl1 107.59(9)
C1 O1 Ti1 161.0(2)
C25 O2 Ti1 163.1(3)
C49 O3 Ti1 168.3(2)
O1 C1 C12 120.0(3)
O1 C1 C2 120.7(3)
C12 C1 C2 119.3(3)
C6 C2 C1 119.0(3)
C6 C2 C3 110.3(3)
C1 C2 C3 130.2(3)
C13 C3 C14 108.3(4)
C13 C3 C2 116.7(3)
C14 C3 C2 108.7(3)
C13 C3 C4 110.2(3)
C14 C3 C4 110.6(4)
C2 C3 C4 102.2(3)
C5 C4 C3 108.9(3)
C5 C4 H4A 109.9
C3 C4 H4A 109.9
C5 C4 H4B 109.9
C3 C4 H4B 109.9
H4A C4 H4B 108.3
C6 C5 C15 111.4(3)
C6 C5 C4 102.0(3)
C15 C5 C4 112.6(3)
C6 C5 C17 108.2(3)
C15 C5 C17 109.7(3)
C4 C5 C17 112.7(4)
C7 C6 C2 121.5(3)
C7 C6 C5 125.5(3)
C2 C6 C5 112.9(3)
C8 C7 C6 119.1(3)
C8 C7 H7 120.5
C6 C7 H7 120.5
C7 C8 C12 121.1(3)
C7 C8 C9 126.6(3)
C12 C8 C9 112.3(3)
C8 C9 C21 112.8(3)
C8 C9 C19 110.3(3)
C21 C9 C19 111.0(3)
C8 C9 C10 101.8(3)
C21 C9 C10 111.7(3)
C19 C9 C10 108.9(3)
C9 C10 C11 109.1(3)
C9 C10 H10A 109.9
C11 C10 H10A 109.9
C9 C10 H10B 109.9
C11 C10 H10B 109.9
H10A C10 H10B 108.3
C24 C11 C12 110.7(3)
C24 C11 C23 110.4(3)
C12 C11 C23 114.1(3)
C24 C11 C10 109.1(3)
C12 C11 C10 102.4(3)
C23 C11 C10 109.8(3)
C8 C12 C1 119.7(3)
C8 C12 C11 111.2(3)
C1 C12 C11 128.9(3)
C3 C13 H13A 109.5
C3 C13 H13B 109.5
H13A C13 H13B 109.5
C3 C13 H13C 109.5
H13A C13 H13C 109.5
H13B C13 H13C 109.5
C3 C14 H14A 109.5
C3 C14 H14B 109.5
H14A C14 H14B 109.5
C3 C14 H14C 109.5
H14A C14 H14C 109.5
H14B C14 H14C 109.5
C16 C15 C5 116.8(3)
C16 C15 H15A 108.1
C5 C15 H15A 108.1
C16 C15 H15B 108.1
C5 C15 H15B 108.1
H15A C15 H15B 107.3
C15 C16 H16A 109.5
C15 C16 H16B 109.5
H16A C16 H16B 109.5
C15 C16 H16C 109.5
H16A C16 H16C 109.5
H16B C16 H16C 109.5
C18 C17 C5 116.1(3)
C18 C17 H17A 108.3
C5 C17 H17A 108.3
C18 C17 H17B 108.3
C5 C17 H17B 108.3
H17A C17 H17B 107.4
C17 C18 H18A 109.5
C17 C18 H18B 109.5
H18A C18 H18B 109.5
C17 C18 H18C 109.5
H18A C18 H18C 109.5
H18B C18 H18C 109.5
C20 C19 C9 117.0(4)
C20 C19 H19A 108.0
C9 C19 H19A 108.0
C20 C19 H19B 108.0
C9 C19 H19B 108.0
H19A C19 H19B 107.3
C19 C20 H20A 109.5
C19 C20 H20B 109.5
H20A C20 H20B 109.5
C19 C20 H20C 109.5
H20A C20 H20C 109.5
H20B C20 H20C 109.5
C22 C21 C9 115.6(3)
C22 C21 H21A 108.4
C9 C21 H21A 108.4
C22 C21 H21B 108.4
C9 C21 H21B 108.4
H21A C21 H21B 107.4
C21 C22 H22A 109.5
C21 C22 H22B 109.5
H22A C22 H22B 109.5
C21 C22 H22C 109.5
H22A C22 H22C 109.5
H22B C22 H22C 109.5
C11 C23 H23A 109.5
C11 C23 H23B 109.5
H23A C23 H23B 109.5
C11 C23 H23C 109.5
H23A C23 H23C 109.5
H23B C23 H23C 109.5
C11 C24 H24A 109.5
C11 C24 H24B 109.5
H24A C24 H24B 109.5
C11 C24 H24C 109.5
H24A C24 H24C 109.5
H24B C24 H24C 109.5
O2 C25 C36 120.4(4)
O2 C25 C26 120.3(4)
C36 C25 C26 119.4(4)
C30 C26 C25 118.9(4)
C30 C26 C27 111.1(4)
C25 C26 C27 129.6(5)
C26 C27 C28 101.9(6)
C26 C27 C28B 101.5(5)
C26 C27 C38 116.5(4)
C28 C27 C38 104(2)
C28B C27 C38 114.0(12)
C26 C27 C37 109.4(4)
C28 C27 C37 118(3)
C28B C27 C37 107.9(11)
C38 C27 C37 107.2(5)
C29 C28 C27 111.6(5)
C29 C28 H28A 109.3
C27 C28 H28A 109.3
C29 C28 H28B 109.3
C27 C28 H28B 109.3
H28A C28 H28B 108.0
C27 C28B C29 111.4(5)
C27 C28B H28C 109.3
C29 C28B H28C 109.3
C27 C28B H28D 109.3
C29 C28B H28D 109.3
H28C C28B H28D 108.0
C39 C29 C30 110.5(4)
C39 C29 C28 116(3)
C30 C29 C28 101.5(5)
C39 C29 C41 129.5(5)
C30 C29 C41 109.3(5)
C28 C29 C41 85(3)
C39 C29 C28B 106.1(10)
C30 C29 C28B 99.6(5)
C39 C29 C41B 94.1(6)
C30 C29 C41B 110.0(5)
C28B C29 C41B 135.5(13)
C31 C30 C26 121.9(4)
C31 C30 C29 125.7(5)
C26 C30 C29 112.1(4)
C30 C31 C32 119.0(5)
C30 C31 H31 120.5
C32 C31 H31 120.5
C36 C32 C31 121.1(4)
C36 C32 C33 112.6(4)
C31 C32 C33 126.2(4)
C34 C33 C45 112.1(4)
C34 C33 C32 102.5(4)
C45 C33 C32 108.9(4)
C34 C33 C43 121.1(5)
C45 C33 C43 98.5(5)
C32 C33 C43 113.7(4)
C34 C33 C43B 86.1(6)
C45 C33 C43B 133.3(7)
C32 C33 C43B 108.2(6)
C33 C34 C35 111.9(4)
C33 C34 H34A 109.2
C35 C34 H34A 109.2
C33 C34 H34B 109.2
C35 C34 H34B 109.2
H34A C34 H34B 107.9
C47 C35 C48 108.9(5)
C47 C35 C34 110.6(4)
C48 C35 C34 110.6(5)
C47 C35 C36 112.6(4)
C48 C35 C36 112.0(3)
C34 C35 C36 101.9(4)
C32 C36 C25 119.5(4)
C32 C36 C35 110.8(4)
C25 C36 C35 129.6(4)
C27 C37 H37A 109.5
C27 C37 H37B 109.5
H37A C37 H37B 109.5
C27 C37 H37C 109.5
H37A C37 H37C 109.5
H37B C37 H37C 109.5
C27 C38 H38A 109.5
C27 C38 H38B 109.5
H38A C38 H38B 109.5
C27 C38 H38C 109.5
H38A C38 H38C 109.5
H38B C38 H38C 109.5
C29 C39 C40 114.5(5)
C29 C39 H39A 108.6
C40 C39 H39A 108.6
C29 C39 H39B 108.6
C40 C39 H39B 108.6
H39A C39 H39B 107.6
C39 C40 H40A 109.5
C39 C40 H40B 109.5
H40A C40 H40B 109.5
C39 C40 H40C 109.5
H40A C40 H40C 109.5
H40B C40 H40C 109.5
C42 C41 C29 106.3(7)
C42 C41 H41A 110.5
C29 C41 H41A 110.5
C42 C41 H41B 110.5
C29 C41 H41B 110.5
H41A C41 H41B 108.7
C41 C42 H42A 109.5
C41 C42 H42B 109.5
H42A C42 H42B 109.5
C41 C42 H42C 109.5
H42A C42 H42C 109.5
H42B C42 H42C 109.5
C42B C41B C29 117.4(10)
C42B C41B H41C 107.9
C29 C41B H41C 107.9
C42B C41B H41D 107.9
C29 C41B H41D 107.9
H41C C41B H41D 107.2
C41B C42B H42D 109.5
C41B C42B H42E 109.5
H42D C42B H42E 109.5
C41B C42B H42F 109.5
H42D C42B H42F 109.5
H42E C42B H42F 109.5
C44 C43 C33 115.3(7)
C44 C43 H43A 108.5
C33 C43 H43A 108.5
C44 C43 H43B 108.5
C33 C43 H43B 108.5
H43A C43 H43B 107.5
C43 C44 H44A 109.5
C43 C44 H44B 109.5
H44A C44 H44B 109.5
C43 C44 H44C 109.5
H44A C44 H44C 109.5
H44B C44 H44C 109.5
C44B C43B C33 106.1(11)
C44B C43B H43C 110.5
C33 C43B H43C 110.5
C44B C43B H43D 110.5
C33 C43B H43D 110.5
H43C C43B H43D 108.7
C43B C44B H44D 109.5
C43B C44B H44E 109.5
H44D C44B H44E 109.5
C43B C44B H44F 109.5
H44D C44B H44F 109.5
H44E C44B H44F 109.5
C33 C45 C46 115.6(5)
C33 C45 H45A 108.4
C46 C45 H45A 108.4
C33 C45 H45B 108.4
C46 C45 H45B 108.4
H45A C45 H45B 107.4
C45 C46 H46A 109.5
C45 C46 H46B 109.5
H46A C46 H46B 109.5
C45 C46 H46C 109.5
H46A C46 H46C 109.5
H46B C46 H46C 109.5
C35 C47 H47A 109.5
C35 C47 H47B 109.5
H47A C47 H47B 109.5
C35 C47 H47C 109.5
H47A C47 H47C 109.5
H47B C47 H47C 109.5
C35 C48 H48A 109.5
C35 C48 H48B 109.5
H48A C48 H48B 109.5
C35 C48 H48C 109.5
H48A C48 H48C 109.5
H48B C48 H48C 109.5
O3 C49 C50 120.6(3)
O3 C49 C60 119.2(3)
C50 C49 C60 120.2(3)
C54 C50 C49 119.3(3)
C54 C50 C51 110.1(3)
C49 C50 C51 130.0(3)
C62 C51 C61 109.8(3)
C62 C51 C50 117.3(3)
C61 C51 C50 107.8(3)
C62 C51 C52 108.5(3)
C61 C51 C52 110.3(3)
C50 C51 C52 102.9(3)
C53 C52 C51 108.9(3)
C53 C52 H52A 109.9
C51 C52 H52A 109.9
C53 C52 H52B 109.9
C51 C52 H52B 109.9
H52A C52 H52B 108.3
C54 C53 C65 111.2(3)
C54 C53 C63 109.9(3)
C65 C53 C63 110.2(3)
C54 C53 C52 102.6(3)
C65 C53 C52 111.6(3)
C63 C53 C52 111.3(3)
C55 C54 C50 121.5(4)
C55 C54 C53 125.0(3)
C50 C54 C53 113.5(3)
C54 C55 C56 118.8(3)
C54 C55 H55 120.6
C56 C55 H55 120.6
C55 C56 C60 121.4(3)
C55 C56 C57 125.6(4)
C60 C56 C57 112.9(4)
C56 C57 C67 111.8(4)
C56 C57 C69 109.7(4)
C67 C57 C69 105.2(4)
C56 C57 C58 103.0(3)
C67 C57 C58 116.3(5)
C69 C57 C58 110.9(4)
C57 C58 C59 109.9(3)
C57 C58 H58A 109.7
C59 C58 H58A 109.7
C57 C58 H58B 109.7
C59 C58 H58B 109.7
H58A C58 H58B 108.2
C72 C59 C60 114.9(3)
C72 C59 C71 108.6(4)
C60 C59 C71 109.3(4)
C72 C59 C58 110.6(4)
C60 C59 C58 102.4(3)
C71 C59 C58 111.1(3)
C56 C60 C49 118.7(3)
C56 C60 C59 111.1(3)
C49 C60 C59 130.0(3)
C51 C61 H61A 109.5
C51 C61 H61B 109.5
H61A C61 H61B 109.5
C51 C61 H61C 109.5
H61A C61 H61C 109.5
H61B C61 H61C 109.5
C51 C62 H62A 109.5
C51 C62 H62B 109.5
H62A C62 H62B 109.5
C51 C62 H62C 109.5
H62A C62 H62C 109.5
H62B C62 H62C 109.5
C64 C63 C53 115.4(4)
C64 C63 H63A 108.4
C53 C63 H63A 108.4
C64 C63 H63B 108.4
C53 C63 H63B 108.4
H63A C63 H63B 107.5
C63 C64 H64A 109.5
C63 C64 H64B 109.5
H64A C64 H64B 109.5
C63 C64 H64C 109.5
H64A C64 H64C 109.5
H64B C64 H64C 109.5
C66 C65 C53 114.6(3)
C66 C65 H65A 108.6
C53 C65 H65A 108.6
C66 C65 H65B 108.6
C53 C65 H65B 108.6
H65A C65 H65B 107.6
C65 C66 H66A 109.5
C65 C66 H66B 109.5
H66A C66 H66B 109.5
C65 C66 H66C 109.5
H66A C66 H66C 109.5
H66B C66 H66C 109.5
C68 C67 C57 120.1(6)
C68 C67 H67A 107.3
C57 C67 H67A 107.3
C68 C67 H67B 107.3
C57 C67 H67B 107.3
H67A C67 H67B 106.9
C67 C68 H68A 109.5
C67 C68 H68B 109.5
H68A C68 H68B 109.5
C67 C68 H68C 109.5
H68A C68 H68C 109.5
H68B C68 H68C 109.5
C70 C69 C57 115.6(4)
C70 C69 H69A 108.4
C57 C69 H69A 108.4
C70 C69 H69B 108.4
C57 C69 H69B 108.4
H69A C69 H69B 107.4
C69 C70 H70A 109.5
C69 C70 H70B 109.5
H70A C70 H70B 109.5
C69 C70 H70C 109.5
H70A C70 H70C 109.5
H70B C70 H70C 109.5
C59 C71 H71A 109.5
C59 C71 H71B 109.5
H71A C71 H71B 109.5
C59 C71 H71C 109.5
H71A C71 H71C 109.5
H71B C71 H71C 109.5
C59 C72 H72A 109.5
C59 C72 H72B 109.5
H72A C72 H72B 109.5
C59 C72 H72C 109.5
H72A C72 H72C 109.5
H72B C72 H72C 109.5

loop_
_geom_bond_atom_site_label_1
_geom_bond_atom_site_label_2
_geom_bond_distance
Ti1 O3 1.780(3)
Ti1 O2 1.782(3)
Ti1 O1 1.792(2)
Ti1 Cl1 2.2459(13)
O1 C1 1.382(4)
O2 C25 1.380(5)
O3 C49 1.388(4)
C1 C12 1.408(5)
C1 C2 1.411(5)
C2 C6 1.393(5)
C2 C3 1.535(5)
C3 C13 1.527(5)
C3 C14 1.534(6)
C3 C4 1.552(6)
C4 C5 1.544(6)
C4 H4A 0.9900
C4 H4B 0.9900
C5 C6 1.519(5)
C5 C15 1.534(6)
C5 C17 1.552(5)
C6 C7 1.390(5)
C7 C8 1.385(5)
C7 H7 0.9500
C8 C12 1.390(5)
C8 C9 1.515(5)
C9 C21 1.541(5)
C9 C19 1.545(6)
C9 C10 1.552(5)
C10 C11 1.553(5)
C10 H10A 0.9900
C10 H10B 0.9900
C11 C24 1.531(5)
C11 C12 1.534(5)
C11 C23 1.540(5)
C13 H13A 0.9800
C13 H13B 0.9800
C13 H13C 0.9800
C14 H14A 0.9800
C14 H14B 0.9800
C14 H14C 0.9800
C15 C16 1.526(6)
C15 H15A 0.9900
C15 H15B 0.9900
C16 H16A 0.9800
C16 H16B 0.9800
C16 H16C 0.9800
C17 C18 1.538(6)
C17 H17A 0.9900
C17 H17B 0.9900
C18 H18A 0.9800
C18 H18B 0.9800
C18 H18C 0.9800
C19 C20 1.515(6)
C19 H19A 0.9900
C19 H19B 0.9900
C20 H20A 0.9800
C20 H20B 0.9800
C20 H20C 0.9800
C21 C22 1.527(6)
C21 H21A 0.9900
C21 H21B 0.9900
C22 H22A 0.9800
C22 H22B 0.9800
C22 H22C 0.9800
C23 H23A 0.9800
C23 H23B 0.9800
C23 H23C 0.9800
C24 H24A 0.9800
C24 H24B 0.9800
C24 H24C 0.9800
C25 C36 1.412(6)
C25 C26 1.415(6)
C26 C30 1.395(7)
C26 C27 1.531(7)
C27 C28 1.541(2)
C27 C28B 1.541(2)
C27 C38 1.544(6)
C27 C37 1.555(9)
C28 C29 1.540(2)
C28 H28A 0.9900
C28 H28B 0.9900
C28B C29 1.542(2)
C28B H28C 0.9900
C28B H28D 0.9900
C29 C39 1.511(7)
C29 C30 1.535(6)
C29 C41 1.540(2)
C29 C41B 1.545(2)
C30 C31 1.376(7)
C31 C32 1.397(6)
C31 H31 0.9500
C32 C36 1.390(6)
C32 C33 1.521(6)
C33 C34 1.508(6)
C33 C45 1.519(7)
C33 C43 1.569(8)
C33 C43B 1.580(13)
C34 C35 1.539(6)
C34 H34A 0.9900
C34 H34B 0.9900
C35 C47 1.510(6)
C35 C48 1.517(6)
C35 C36 1.540(5)
C37 H37A 0.9800
C37 H37B 0.9800
C37 H37C 0.9800
C38 H38A 0.9800
C38 H38B 0.9800
C38 H38C 0.9800
C39 C40 1.542(7)
C39 H39A 0.9900
C39 H39B 0.9900
C40 H40A 0.9800
C40 H40B 0.9800
C40 H40C 0.9800
C41 C42 1.540(2)
C41 H41A 0.9900
C41 H41B 0.9900
C42 H42A 0.9800
C42 H42B 0.9800
C42 H42C 0.9800
C41B C42B 1.540(2)
C41B H41C 0.9900
C41B H41D 0.9900
C42B H42D 0.9800
C42B H42E 0.9800
C42B H42F 0.9800
C43 C44 1.510(13)
C43 H43A 0.9900
C43 H43B 0.9900
C44 H44A 0.9800
C44 H44B 0.9800
C44 H44C 0.9800
C43B C44B 1.53(2)
C43B H43C 0.9900
C43B H43D 0.9900
C44B H44D 0.9800
C44B H44E 0.9800
C44B H44F 0.9800
C45 C46 1.530(8)
C45 H45A 0.9900
C45 H45B 0.9900
C46 H46A 0.9800
C46 H46B 0.9800
C46 H46C 0.9800
C47 H47A 0.9800
C47 H47B 0.9800
C47 H47C 0.9800
C48 H48A 0.9800
C48 H48B 0.9800
C48 H48C 0.9800
C49 C50 1.399(5)
C49 C60 1.406(5)
C50 C54 1.393(5)
C50 C51 1.537(5)
C51 C62 1.530(5)
C51 C61 1.537(5)
C51 C52 1.558(5)
C52 C53 1.552(5)
C52 H52A 0.9900
C52 H52B 0.9900
C53 C54 1.515(5)
C53 C65 1.547(5)
C53 C63 1.548(5)
C54 C55 1.380(5)
C55 C56 1.393(6)
C55 H55 0.9500
C56 C60 1.397(5)
C56 C57 1.511(5)
C57 C67 1.522(7)
C57 C69 1.543(6)
C57 C58 1.544(6)
C58 C59 1.564(5)
C58 H58A 0.9900
C58 H58B 0.9900
C59 C72 1.520(7)
C59 C60 1.532(5)
C59 C71 1.540(5)
C61 H61A 0.9800
C61 H61B 0.9800
C61 H61C 0.9800
C62 H62A 0.9800
C62 H62B 0.9800
C62 H62C 0.9800
C63 C64 1.526(6)
C63 H63A 0.9900
C63 H63B 0.9900
C64 H64A 0.9800
C64 H64B 0.9800
C64 H64C 0.9800
C65 C66 1.525(5)
C65 H65A 0.9900
C65 H65B 0.9900
C66 H66A 0.9800
C66 H66B 0.9800
C66 H66C 0.9800
C67 C68 1.389(9)
C67 H67A 0.9900
C67 H67B 0.9900
C68 H68A 0.9800
C68 H68B 0.9800
C68 H68C 0.9800
C69 C70 1.513(8)
C69 H69A 0.9900
C69 H69B 0.9900
C70 H70A 0.9800
C70 H70B 0.9800
C70 H70C 0.9800
C71 H71A 0.9800
C71 H71B 0.9800
C71 H71C 0.9800
C72 H72A 0.9800
C72 H72B 0.9800
C72 H72C 0.9800

loop_
_geom_torsion_atom_site_label_1
_geom_torsion_atom_site_label_2
_geom_torsion_atom_site_label_3
_geom_torsion_atom_site_label_4
_geom_torsion
O3 Ti1 O1 C1 -14.9(7)
O2 Ti1 O1 C1 -141.8(7)
Cl1 Ti1 O1 C1 101.7(7)
O3 Ti1 O2 C25 -137.8(9)
O1 Ti1 O2 C25 -9.2(10)
Cl1 Ti1 O2 C25 108.0(9)
O2 Ti1 O3 C49 -6.4(12)
O1 Ti1 O3 C49 -133.7(11)
Cl1 Ti1 O3 C49 108.5(12)
Ti1 O1 C1 C12 -64.2(8)
Ti1 O1 C1 C2 117.2(7)
O1 C1 C2 C6 -175.9(3)
C12 C1 C2 C6 5.5(5)
O1 C1 C2 C3 12.8(5)
C12 C1 C2 C3 -165.8(3)
C6 C2 C3 C13 134.3(4)
C1 C2 C3 C13 -53.8(5)
C6 C2 C3 C14 -102.9(4)
C1 C2 C3 C14 69.0(5)
C6 C2 C3 C4 14.0(4)
C1 C2 C3 C4 -174.0(4)
C13 C3 C4 C5 -143.9(3)
C14 C3 C4 C5 96.4(4)
C2 C3 C4 C5 -19.1(4)
C3 C4 C5 C6 17.0(4)
C3 C4 C5 C15 136.5(3)
C3 C4 C5 C17 -98.7(4)
C1 C2 C6 C7 0.0(5)
C3 C2 C6 C7 173.0(3)
C1 C2 C6 C5 -176.8(3)
C3 C2 C6 C5 -3.8(4)
C15 C5 C6 C7 54.8(5)
C4 C5 C6 C7 175.1(4)
C17 C5 C6 C7 -65.9(5)
C15 C5 C6 C2 -128.6(3)
C4 C5 C6 C2 -8.3(4)
C17 C5 C6 C2 110.7(4)
C2 C6 C7 C8 -3.1(5)
C5 C6 C7 C8 173.3(3)
C6 C7 C8 C12 0.6(5)
C6 C7 C8 C9 -178.2(3)
C7 C8 C9 C21 43.1(5)
C12 C8 C9 C21 -135.8(3)
C7 C8 C9 C19 -81.6(5)
C12 C8 C9 C19 99.5(4)
C7 C8 C9 C10 162.9(4)
C12 C8 C9 C10 -16.0(4)
C8 C9 C10 C11 17.6(4)
C21 C9 C10 C11 138.2(3)
C19 C9 C10 C11 -98.8(4)
C9 C10 C11 C24 -130.7(3)
C9 C10 C11 C12 -13.3(4)
C9 C10 C11 C23 108.2(4)
C7 C8 C12 C1 4.9(5)
C9 C8 C12 C1 -176.1(3)
C7 C8 C12 C11 -170.6(3)
C9 C8 C12 C11 8.3(4)
O1 C1 C12 C8 173.4(3)
C2 C1 C12 C8 -7.9(5)
O1 C1 C12 C11 -11.9(5)
C2 C1 C12 C11 166.8(3)
C24 C11 C12 C8 119.5(3)
C23 C11 C12 C8 -115.3(4)
C10 C11 C12 C8 3.3(4)
C24 C11 C12 C1 -55.5(5)
C23 C11 C12 C1 69.7(5)
C10 C11 C12 C1 -171.8(4)
C6 C5 C15 C16 50.8(5)
C4 C5 C15 C16 -63.1(5)
C17 C5 C15 C16 170.6(4)
C6 C5 C17 C18 -178.0(4)
C15 C5 C17 C18 60.3(5)
C4 C5 C17 C18 -66.0(5)
C8 C9 C19 C20 62.8(5)
C21 C9 C19 C20 -62.9(5)
C10 C9 C19 C20 173.7(4)
C8 C9 C21 C22 52.8(5)
C19 C9 C21 C22 177.1(4)
C10 C9 C21 C22 -61.2(5)
Ti1 O2 C25 C36 120.0(8)
Ti1 O2 C25 C26 -59.9(11)
O2 C25 C26 C30 175.7(4)
C36 C25 C26 C30 -4.2(6)
O2 C25 C26 C27 -11.6(7)
C36 C25 C26 C27 168.5(4)
C30 C26 C27 C28 -13(3)
C25 C26 C27 C28 174(3)
C30 C26 C27 C28B -0.6(14)
C25 C26 C27 C28B -173.8(13)
C30 C26 C27 C38 -125.1(5)
C25 C26 C27 C38 61.7(7)
C30 C26 C27 C37 113.2(5)
C25 C26 C27 C37 -60.0(6)
C26 C27 C28 C29 8(5)
C38 C27 C28 C29 129(4)
C37 C27 C28 C29 -112(4)
C26 C27 C28B C29 -12(2)
C38 C27 C28B C29 113.7(16)
C37 C27 C28B C29 -127.4(17)
C27 C28 C29 C39 119(4)
C27 C28 C29 C30 -1(5)
C27 C28 C29 C41 -109(4)
C27 C28B C29 C39 134.0(17)
C27 C28B C29 C30 19(2)
C27 C28B C29 C41B -112.6(15)
C25 C26 C30 C31 2.7(7)
C27 C26 C30 C31 -171.3(4)
C25 C26 C30 C29 -172.4(4)
C27 C26 C30 C29 13.6(5)
C39 C29 C30 C31 54.0(7)
C28 C29 C30 C31 177(3)
C41 C29 C30 C31 -94.2(6)
C28B C29 C30 C31 165.3(13)
C41B C29 C30 C31 -48.4(7)
C39 C29 C30 C26 -131.1(5)
C28 C29 C30 C26 -8(3)
C41 C29 C30 C26 80.6(6)
C28B C29 C30 C26 -19.8(13)
C41B C29 C30 C26 126.4(6)
C26 C30 C31 C32 0.9(7)
C29 C30 C31 C32 175.3(4)
C30 C31 C32 C36 -3.1(6)
C30 C31 C32 C33 178.9(4)
C36 C32 C33 C34 3.5(5)
C31 C32 C33 C34 -178.3(5)
C36 C32 C33 C45 -115.3(5)
C31 C32 C33 C45 62.8(6)
C36 C32 C33 C43 135.9(5)
C31 C32 C33 C43 -45.9(7)
C36 C32 C33 C43B 93.5(6)
C31 C32 C33 C43B -88.3(7)
C45 C33 C34 C35 111.4(6)
C32 C33 C34 C35 -5.2(6)
C43 C33 C34 C35 -133.0(6)
C43B C33 C34 C35 -113.0(7)
C33 C34 C35 C47 124.8(5)
C33 C34 C35 C48 -114.4(5)
C33 C34 C35 C36 4.8(6)
C31 C32 C36 C25 1.5(6)
C33 C32 C36 C25 179.7(4)
C31 C32 C36 C35 -178.9(4)
C33 C32 C36 C35 -0.6(5)
O2 C25 C36 C32 -177.7(4)
C26 C25 C36 C32 2.2(6)
O2 C25 C36 C35 2.7(6)
C26 C25 C36 C35 -177.4(4)
C47 C35 C36 C32 -121.0(4)
C48 C35 C36 C32 115.7(5)
C34 C35 C36 C32 -2.5(5)
C47 C35 C36 C25 58.6(6)
C48 C35 C36 C25 -64.7(6)
C34 C35 C36 C25 177.1(5)
C30 C29 C39 C40 -179.1(5)
C28 C29 C39 C40 66.3(17)
C41 C29 C39 C40 -39.2(9)
C28B C29 C39 C40 73.8(10)
C41B C29 C39 C40 -66.1(7)
C39 C29 C41 C42 -71.4(9)
C30 C29 C41 C42 68.9(8)
C28 C29 C41 C42 169.4(12)
C39 C29 C41B C42B -164.2(11)
C30 C29 C41B C42B -50.7(13)
C28B C29 C41B C42B 77.9(15)
C34 C33 C43 C44 71.3(9)
C45 C33 C43 C44 -166.4(7)
C32 C33 C43 C44 -51.4(9)
C34 C33 C43B C44B 177.1(11)
C45 C33 C43B C44B -65.9(13)
C32 C33 C43B C44B 75.2(12)
C34 C33 C45 C46 66.0(7)
C32 C33 C45 C46 178.6(6)
C43 C33 C45 C46 -62.6(7)
C43B C33 C45 C46 -40.4(10)
Ti1 O3 C49 C50 -66.8(13)
Ti1 O3 C49 C60 113.6(11)
O3 C49 C50 C54 179.4(3)
C60 C49 C50 C54 -1.0(5)
O3 C49 C50 C51 -10.0(6)
C60 C49 C50 C51 169.6(3)
C54 C50 C51 C62 -131.3(3)
C49 C50 C51 C62 57.4(5)
C54 C50 C51 C61 104.2(3)
C49 C50 C51 C61 -67.1(5)
C54 C50 C51 C52 -12.4(4)
C49 C50 C51 C52 176.3(4)
C62 C51 C52 C53 138.9(3)
C61 C51 C52 C53 -100.8(3)
C50 C51 C52 C53 13.9(4)
C51 C52 C53 C54 -10.5(4)
C51 C52 C53 C65 -129.6(3)
C51 C52 C53 C63 106.9(4)
C49 C50 C54 C55 -0.8(5)
C51 C50 C54 C55 -173.2(3)
C49 C50 C54 C53 178.7(3)
C51 C50 C54 C53 6.3(4)
C65 C53 C54 C55 -58.4(5)
C63 C53 C54 C55 63.8(5)
C52 C53 C54 C55 -177.7(3)
C65 C53 C54 C50 122.1(3)
C63 C53 C54 C50 -115.7(3)
C52 C53 C54 C50 2.7(4)
C50 C54 C55 C56 2.0(5)
C53 C54 C55 C56 -177.5(3)
C54 C55 C56 C60 -1.4(6)
C54 C55 C56 C57 -178.3(4)
C55 C56 C57 C67 -53.8(6)
C60 C56 C57 C67 129.1(5)
C55 C56 C57 C69 62.5(5)
C60 C56 C57 C69 -114.6(4)
C55 C56 C57 C58 -179.3(4)
C60 C56 C57 C58 3.5(5)
C56 C57 C58 C59 1.8(5)
C67 C57 C58 C59 -120.9(4)
C69 C57 C58 C59 119.1(4)
C57 C58 C59 C72 -128.6(4)
C57 C58 C59 C60 -5.7(5)
C57 C58 C59 C71 110.8(4)
C55 C56 C60 C49 -0.4(6)
C57 C56 C60 C49 176.9(3)
C55 C56 C60 C59 175.1(3)
C57 C56 C60 C59 -7.6(5)
O3 C49 C60 C56 -178.8(3)
C50 C49 C60 C56 1.6(5)
O3 C49 C60 C59 6.7(6)
C50 C49 C60 C59 -172.9(4)
C72 C59 C60 C56 128.0(4)
C71 C59 C60 C56 -109.8(4)
C58 C59 C60 C56 8.0(4)
C72 C59 C60 C49 -57.2(5)
C71 C59 C60 C49 65.0(6)
C58 C59 C60 C49 -177.2(4)
C54 C53 C63 C64 -178.3(3)
C65 C53 C63 C64 -55.5(5)
C52 C53 C63 C64 68.7(4)
C54 C53 C65 C66 -45.4(5)
C63 C53 C65 C66 -167.5(3)
C52 C53 C65 C66 68.4(4)
C56 C57 C67 C68 -52.1(9)
C69 C57 C67 C68 -171.2(7)
C58 C57 C67 C68 65.8(8)
C56 C57 C69 C70 49.1(5)
C67 C57 C69 C70 169.5(5)
C58 C57 C69 C70 -64.0(5)
